data_2215231
loop_
_publ_author_name
'Steyl, Gideon'

_publ_section_title
;
 Tetraaqualithium(I) bis(tropolonato-\k^2^<i>O</i>,<i>O</i>')lithate(I)
;
_journal_coeditor_code NG2307
_journal_issue 9
_journal_name_full 'Acta Crystallographica Section E'
_journal_page_first m2343
_journal_page_last m2343
_journal_paper_doi 10.1107/S1600536807039657
_journal_volume 63
_journal_year 2007
_chemical_formula_iupac '[Li (H2 O)4] [Li (C7 H5 O2)2]'
_chemical_formula_moiety 'H8 Li O4 +, C14 H10 Li O4 -'
_chemical_formula_sum 'C14 H18 Li2 O8'
_chemical_formula_weight 328.16
_chemical_name_systematic
;
Tetraaqualithium(I) bis(tropolonato-\k^2^O,O')lithate(I)
;
_space_group_IT_number 70
_symmetry_cell_setting orthorhombic
_symmetry_space_group_name_Hall '-F 2uv 2vw'
_symmetry_space_group_name_H-M 'F d d d :2'
_atom_sites_solution_hydrogens mixed
_atom_sites_solution_primary direct
_atom_sites_solution_secondary difmap
_audit_creation_method SHELXL-97
_cell_angle_alpha 90.00
_cell_angle_beta 90.00
_cell_angle_gamma 90.00
_cell_formula_units_Z 8
_cell_length_a 9.4452(7)
_cell_length_b 10.0151(7)
_cell_length_c 32.566(2)
_cell_measurement_reflns_used 2008
_cell_measurement_temperature 100(2)
_cell_measurement_theta_max 28.02
_cell_measurement_theta_min 2.50
_cell_volume 3080.6(4)
_computing_cell_refinement 'SAINT-Plus (Bruker, 2004)'
_computing_data_collection 'APEX2 (Bruker, 2005)'
_computing_data_reduction 'SAINT-Plus and XPREP (Bruker, 2004)'
_computing_molecular_graphics 'DIAMOND (Brandenburg & Putz, 2006)'
_computing_publication_material 'SHELXL97 (Sheldrick, 1997)'
_computing_structure_refinement 'SHELXL97 (Sheldrick, 1997)'
_computing_structure_solution 'SHELXS97 (Sheldrick, 1997)'
_diffrn_ambient_temperature 100(2)
_diffrn_detector_area_resol_mean 512
_diffrn_measured_fraction_theta_full 0.994
_diffrn_measured_fraction_theta_max 0.994
_diffrn_measurement_device_type 'Bruker SMART 1K CCD area-detector'
_diffrn_measurement_method '\f and \w'
_diffrn_radiation_monochromator graphite
_diffrn_radiation_source 'fine-focus sealed tube'
_diffrn_radiation_type 'Mo K\a'
_diffrn_radiation_wavelength 0.71073
_diffrn_reflns_av_R_equivalents 0.0781
_diffrn_reflns_av_sigmaI/netI 0.0459
_diffrn_reflns_limit_h_max 12
_diffrn_reflns_limit_h_min -12
_diffrn_reflns_limit_k_max 12
_diffrn_reflns_limit_k_min -12
_diffrn_reflns_limit_l_max 41
_diffrn_reflns_limit_l_min -41
_diffrn_reflns_number 6210
_diffrn_reflns_theta_full 26.98
_diffrn_reflns_theta_max 26.98
_diffrn_reflns_theta_min 2.50
_diffrn_standards_decay_% 0
_diffrn_standards_interval_count 0
_diffrn_standards_interval_time 0
_diffrn_standards_number 0
_exptl_absorpt_coefficient_mu 0.113
_exptl_absorpt_correction_T_max 0.9932
_exptl_absorpt_correction_T_min 0.9854
_exptl_absorpt_correction_type multi-scan
_exptl_absorpt_process_details '(SADABS; Bruker, 1998)'
_exptl_crystal_colour White
_exptl_crystal_density_diffrn 1.415
_exptl_crystal_density_method 'not measured'
_exptl_crystal_description Cuboid
_exptl_crystal_F_000 1376
_exptl_crystal_size_max 0.13
_exptl_crystal_size_mid 0.08
_exptl_crystal_size_min 0.06
_refine_diff_density_max 0.506
_refine_diff_density_min -0.247
_refine_ls_extinction_method none
_refine_ls_goodness_of_fit_ref 1.061
_refine_ls_hydrogen_treatment mixed
_refine_ls_matrix_type full
_refine_ls_number_parameters 65
_refine_ls_number_reflns 844
_refine_ls_number_restraints 3
_refine_ls_restrained_S_all 1.060
_refine_ls_R_factor_all 0.0635
_refine_ls_R_factor_gt 0.0549
_refine_ls_shift/su_max 0.000
_refine_ls_shift/su_mean 0.000
_refine_ls_structure_factor_coef Fsqd
_refine_ls_weighting_details 'calc w=1/[\s^2^(Fo^2^)+(0.1125P)^2^+2.5701P] where P=(Fo^2^+2Fc^2^)/3'
_refine_ls_weighting_scheme calc
_refine_ls_wR_factor_gt 0.1427
_refine_ls_wR_factor_ref 0.1567
_reflns_number_gt 715
_reflns_number_total 844
_reflns_threshold_expression I>2\s(I)
_cod_data_source_file ng2307.cif
_cod_data_source_block I
_cod_depositor_comments
;
The following automatic conversions were performed:
'_geom_bond_publ_flag' value 'Y' changed to 'y' according to
'/home/saulius/struct/CIF-dictionaries/cif_core.dic' dictionary named
'cif_core.dic' version 2.4.1 from 2010-06-29 (3
times).

'_geom_angle_publ_flag' value 'Y' changed to 'y' according to
'/home/saulius/struct/CIF-dictionaries/cif_core.dic' dictionary named
'cif_core.dic' version 2.4.1 from 2010-06-29 (6 times).

Automatic conversion script
Id: cif_fix_enum 1527 2010-12-29 10:47:43Z saulius 

The following automatic conversions were performed:

'_geom_bond_publ_flag' value 'Y' changed to 'y' according to
/home/saulius/struct/CIF-dictionaries/cif_core.dic dictionary named
'cif_core.dic' version 2.4.1 from 2010-06-29 (3
times).

'_geom_angle_publ_flag' value 'Y' changed to 'y' according
to /home/saulius/struct/CIF-dictionaries/cif_core.dic dictionary
named 'cif_core.dic' version 2.4.1 from 2010-06-29 (6 times).

Automatic conversion script
Id: cif_fix_values 1715 2011-07-08 13:25:40Z adriana 
;
_cod_original_sg_symbol_H-M 'F d d d'
_cod_database_code 2215231
_cod_database_fobs_code 2215231

loop_
_symmetry_equiv_pos_as_xyz
'x, y, z'
'-x+1/4, -y+1/4, z'
'x, -y+1/4, -z+1/4'
'-x+1/4, y, -z+1/4'
'x, y+1/2, z+1/2'
'-x+1/4, -y+3/4, z+1/2'
'x, -y+3/4, -z+3/4'
'-x+1/4, y+1/2, -z+3/4'
'x+1/2, y, z+1/2'
'-x+3/4, -y+1/4, z+1/2'
'x+1/2, -y+1/4, -z+3/4'
'-x+3/4, y, -z+3/4'
'x+1/2, y+1/2, z'
'-x+3/4, -y+3/4, z'
'x+1/2, -y+3/4, -z+1/4'
'-x+3/4, y+1/2, -z+1/4'
'-x, -y, -z'
'x-1/4, y-1/4, -z'
'-x, y-1/4, z-1/4'
'x-1/4, -y, z-1/4'
'-x, -y+1/2, -z+1/2'
'x-1/4, y+1/4, -z+1/2'
'-x, y+1/4, z+1/4'
'x-1/4, -y+1/2, z+1/4'
'-x+1/2, -y, -z+1/2'
'x+1/4, y-1/4, -z+1/2'
'-x+1/2, y-1/4, z+1/4'
'x+1/4, -y, z+1/4'
'-x+1/2, -y+1/2, -z'
'x+1/4, y+1/4, -z'
'-x+1/2, y+1/4, z-1/4'
'x+1/4, -y+1/2, z-1/4'

loop_
_atom_site_type_symbol
_atom_site_label
_atom_site_fract_x
_atom_site_fract_y
_atom_site_fract_z
_atom_site_U_iso_or_equiv
_atom_site_adp_type
_atom_site_calc_flag
_atom_site_refinement_flags
_atom_site_occupancy
O O01 0.50030(13) 0.24879(12) 0.15285(4) 0.0186(4) Uani d D 1
Li Li2 0.6250 0.1250 0.1250 0.0170(11) Uani d S 1
H H011 0.520(3) 0.3295(18) 0.1582(7) 0.036(7) Uiso d D 1
H H012 0.4138(19) 0.241(2) 0.1578(8) 0.039(7) Uiso d D 1
O O1 0.54310(12) 0.52151(11) 0.16890(4) 0.0150(4) Uani d . 1
C C2 0.54144(18) 0.49237(18) 0.23993(5) 0.0176(5) Uani d . 1
H H2 0.4936 0.4110 0.2343 0.021 Uiso calc R 1
C C1 0.58113(16) 0.56432(16) 0.20457(5) 0.0130(4) Uani d . 1
C C3 0.5595(2) 0.5186(2) 0.28138(5) 0.0231(5) Uani d . 1
H H3 0.5209 0.4535 0.2994 0.028 Uiso calc R 1
C C4 0.6250 0.6250 0.30048(7) 0.0254(7) Uani d S 1
H H4 0.6250 0.6250 0.3296 0.030 Uiso calc SR 1
Li Li1 0.6250 0.6250 0.1250 0.0175(11) Uani d S 1

loop_
_atom_site_aniso_label
_atom_site_aniso_U_11
_atom_site_aniso_U_22
_atom_site_aniso_U_33
_atom_site_aniso_U_12
_atom_site_aniso_U_13
_atom_site_aniso_U_23
O01 0.0155(7) 0.0139(7) 0.0264(7) -0.0014(5) 0.0042(5) -0.0034(5)
Li2 0.013(2) 0.017(3) 0.021(3) 0.000 0.000 0.000
O1 0.0148(7) 0.0154(7) 0.0147(7) -0.0023(5) -0.0014(4) -0.0006(4)
C2 0.0144(9) 0.0183(9) 0.0201(10) 0.0029(6) 0.0033(6) 0.0053(7)
C1 0.0104(7) 0.0156(9) 0.0130(8) 0.0036(6) -0.0003(5) -0.0003(6)
C3 0.0213(10) 0.0304(11) 0.0175(9) 0.0113(8) 0.0056(7) 0.0092(7)
C4 0.0275(13) 0.0371(16) 0.0116(11) 0.0182(12) 0.000 0.000
Li1 0.022(3) 0.014(3) 0.016(3) 0.000 0.000 0.000

loop_
_atom_type_symbol
_atom_type_description
_atom_type_scat_dispersion_real
_atom_type_scat_dispersion_imag
_atom_type_scat_source
H H 0.0000 0.0000 'International Tables Vol C Tables 4.2.6.8 and 6.1.1.4'
C C 0.0033 0.0016 'International Tables Vol C Tables 4.2.6.8 and 6.1.1.4'
O O 0.0106 0.0060 'International Tables Vol C Tables 4.2.6.8 and 6.1.1.4'
Li Li -0.0003 0.0001 'International Tables Vol C Tables 4.2.6.8 and 6.1.1.4'

loop_
_geom_angle_atom_site_label_1
_geom_angle_atom_site_label_2
_geom_angle_atom_site_label_3
_geom_angle_site_symmetry_1
_geom_angle_site_symmetry_3
_geom_angle
_geom_angle_publ_flag
Li2 O01 H011 . . 125.2(17) ?
Li2 O01 H012 . . 128.4(17) ?
H011 O01 H012 . . 105(2) ?
O01 Li2 O01 3 . 105.04(8) y
O01 Li2 O01 3 4_655 124.13(8) y
O01 Li2 O01 . 4_655 100.34(7) y
O01 Li2 O01 3 2_655 100.34(7) ?
O01 Li2 O01 . 2_655 124.13(8) ?
O01 Li2 O01 4_655 2_655 105.04(8) ?
C1 O1 Li1 . . 112.18(10) ?
C3 C2 C1 . . 131.78(17) ?
C3 C2 H2 . . 114.1 ?
C1 C2 H2 . . 114.1 ?
O1 C1 C2 . . 119.48(15) ?
O1 C1 C1 . 2_665 115.57(9) ?
C2 C1 C1 . 2_665 124.91(10) ?
C2 C1 Li1 . . 160.46(13) ?
C1 C1 Li1 2_665 . 74.15(3) ?
C4 C3 C2 . . 129.83(18) ?
C4 C3 H3 . . 115.1 ?
C2 C3 H3 . . 115.1 ?
C3 C4 C3 . 2_665 126.4(2) ?
C3 C4 H4 . . 116.8 ?
C3 C4 H4 2_665 . 116.8 ?
O1 Li1 O1 . 2_665 84.27(7) y
O1 Li1 O1 . 3_565 132.68(7) y
O1 Li1 O1 2_665 3_565 114.95(7) ?
O1 Li1 O1 . 4_655 114.95(7) y
O1 Li1 O1 2_665 4_655 132.68(7) ?
O1 Li1 O1 3_565 4_655 84.27(7) ?
O1 Li1 C1 . . 26.31(5) ?
O1 Li1 C1 2_665 . 57.97(5) ?
O1 Li1 C1 3_565 . 140.62(5) ?
O1 Li1 C1 4_655 . 130.83(5) ?
O1 Li1 C1 . 2_665 57.97(5) ?
O1 Li1 C1 2_665 2_665 26.31(5) ?
O1 Li1 C1 3_565 2_665 130.83(5) ?
O1 Li1 C1 4_655 2_665 140.62(5) ?
C1 Li1 C1 . 2_665 31.69(7) ?
O1 Li1 C1 . 3_565 140.62(5) ?
O1 Li1 C1 2_665 3_565 130.83(5) ?
O1 Li1 C1 3_565 3_565 26.31(5) ?
O1 Li1 C1 4_655 3_565 57.97(5) ?
C1 Li1 C1 . 3_565 162.30(7) ?
C1 Li1 C1 2_665 3_565 153.92(7) ?
O1 Li1 C1 . 4_655 130.83(5) ?
O1 Li1 C1 2_665 4_655 140.62(5) ?
O1 Li1 C1 3_565 4_655 57.97(5) ?
O1 Li1 C1 4_655 4_655 26.31(5) ?
C1 Li1 C1 . 4_655 153.92(7) ?
C1 Li1 C1 2_665 4_655 162.30(7) ?
C1 Li1 C1 3_565 4_655 31.69(7) ?

loop_
_geom_bond_atom_site_label_1
_geom_bond_atom_site_label_2
_geom_bond_site_symmetry_2
_geom_bond_distance
_geom_bond_publ_flag
O01 Li2 . 1.9356(12) y
O01 H011 . 0.847(17) ?
O01 H012 . 0.837(17) ?
Li2 O01 3 1.9356(12) ?
Li2 O01 4_655 1.9356(12) ?
Li2 O01 2_655 1.9356(12) ?
O1 C1 . 1.2894(19) y
O1 Li1 . 1.9278(12) y
C2 C3 . 1.386(2) ?
C2 C1 . 1.409(2) ?
C2 H2 . 0.9500 ?
C1 C1 2_665 1.471(3) ?
C1 Li1 . 2.6938(15) ?
C3 C4 . 1.380(2) ?
C3 H3 . 0.9500 ?
C4 C3 2_665 1.380(2) ?
C4 H4 . 0.9500 ?
Li1 O1 2_665 1.9278(12) ?
Li1 O1 3_565 1.9278(12) ?
Li1 O1 4_655 1.9278(12) ?
Li1 C1 2_665 2.6938(15) ?
Li1 C1 3_565 2.6938(15) ?
Li1 C1 4_655 2.6938(15) ?

loop_
_geom_hbond_atom_site_label_D
_geom_hbond_atom_site_label_H
_geom_hbond_atom_site_label_A
_geom_hbond_distance_DH
_geom_hbond_distance_HA
_geom_hbond_distance_DA
_geom_hbond_angle_DHA
O01 H011 O1 0.847(17) 1.967(17) 2.8101(16) 174(2)

loop_
_geom_torsion_atom_site_label_1
_geom_torsion_atom_site_label_2
_geom_torsion_atom_site_label_3
_geom_torsion_atom_site_label_4
_geom_torsion_site_symmetry_1
_geom_torsion_site_symmetry_4
_geom_torsion
Li1 O1 C1 C2 . . -174.11(12)
Li1 O1 C1 C1 . 2_665 4.0(2)
C3 C2 C1 O1 . . -175.48(17)
C3 C2 C1 C1 . 2_665 6.7(3)
C3 C2 C1 Li1 . . 172.8(2)
C1 C2 C3 C4 . . -1.0(3)
C2 C3 C4 C3 . 2_665 -0.82(15)
C1 O1 Li1 O1 . 2_665 -1.51(8)
C1 O1 Li1 O1 . 3_565 -120.47(11)
C1 O1 Li1 O1 . 4_655 133.31(11)
C1 O1 Li1 C1 . 2_665 -2.30(12)
C1 O1 Li1 C1 . 3_565 -157.49(10)
C1 O1 Li1 C1 . 4_655 158.54(8)
C2 C1 Li1 O1 . . 15.5(3)
C1 C1 Li1 O1 2_665 . -176.3(2)
O1 C1 Li1 O1 . 2_665 178.23(9)
C2 C1 Li1 O1 . 2_665 -166.3(4)
C1 C1 Li1 O1 2_665 2_665 1.94(10)
O1 C1 Li1 O1 . 3_565 86.96(15)
C2 C1 Li1 O1 . 3_565 102.4(4)
C1 C1 Li1 O1 2_665 3_565 -89.34(13)
O1 C1 Li1 O1 . 4_655 -60.69(15)
C2 C1 Li1 O1 . 4_655 -45.2(4)
C1 C1 Li1 O1 2_665 4_655 123.02(11)
O1 C1 Li1 C1 . 2_665 176.3(2)
C2 C1 Li1 C1 . 2_665 -168.2(5)
O1 C1 Li1 C1 . 3_565 53.03(10)
C2 C1 Li1 C1 . 3_565 68.5(4)
C1 C1 Li1 C1 2_665 3_565 -123.26(12)
O1 C1 Li1 C1 . 4_655 -39.04(10)
C2 C1 Li1 C1 . 4_655 -23.5(3)
C1 C1 Li1 C1 2_665 4_655 144.67(12)
